data_7701174
loop_
_publ_author_name
'Ma, Wangyang'
'Zhang, Jing-Xuan'
'Lin, Zhenyang'
'Tilley, T. Don'
'Ye, Qing'

_publ_section_title
;
 Synthesis, structure and DFT calculations of mononuclear cyclic
 (alkyl)(amino) carbene supported titanium(ii) complexes.
;
_journal_issue 40
_journal_name_full 'Dalton transactions (Cambridge, England : 2003)'
_journal_page_first 14962
_journal_page_last 14965
_journal_paper_doi 10.1039/c9dt03342d
_journal_volume 48
_journal_year 2019
_chemical_formula_moiety 'C40 H62 Cl2 N2 Ti'
_chemical_formula_sum 'C40 H62 Cl2 N2 Ti'
_chemical_formula_weight 689.71
_space_group_crystal_system monoclinic
_space_group_IT_number 14
_space_group_name_Hall '-P 2ybc'
_space_group_name_H-M_alt 'P 1 21/c 1'
_symmetry_space_group_name_Hall '-P 2ybc'
_symmetry_space_group_name_H-M 'P 1 21/c 1'
_atom_sites_solution_hydrogens geom
_atom_sites_solution_primary direct
_audit_creation_date 2019-04-11
_audit_creation_method
;
Olex2 1.2
(compiled 2018.05.29 svn.r3508 for OlexSys, GUI svn.r5506)
;
_audit_update_record
;
2019-04-16 deposited with the CCDC.    2019-09-18 downloaded from the CCDC.
;
_cell_angle_alpha 90
_cell_angle_beta 108.957(5)
_cell_angle_gamma 90
_cell_formula_units_Z 4
_cell_length_a 13.2202(18)
_cell_length_b 17.655(2)
_cell_length_c 17.168(3)
_cell_measurement_reflns_used 9964
_cell_measurement_temperature 100(2)
_cell_volume 3789.7(9)
_computing_cell_refinement 'SAINT V8.38A (?, 2016)'
_computing_data_reduction 'SAINT V8.38A (?, 2016)'
_computing_molecular_graphics 'Olex2 (Dolomanov et al., 2009)'
_computing_publication_material 'Olex2 (Dolomanov et al., 2009)'
_computing_structure_refinement 'ShelXL (Sheldrick, 2015)'
_computing_structure_solution 'ShelXS (Sheldrick, 2008)'
_diffrn_ambient_temperature 99.99
_diffrn_measured_fraction_theta_full 0.999
_diffrn_measured_fraction_theta_max 0.999
_diffrn_measurement_device_type 'Bruker APEX-II CCD'
_diffrn_measurement_method '\f and \w scans'
_diffrn_radiation_type MoK\a
_diffrn_radiation_wavelength 0.71073
_diffrn_reflns_av_R_equivalents 0.1037
_diffrn_reflns_av_unetI/netI 0.0368
_diffrn_reflns_Laue_measured_fraction_full 0.999
_diffrn_reflns_Laue_measured_fraction_max 0.999
_diffrn_reflns_limit_h_max 16
_diffrn_reflns_limit_h_min -16
_diffrn_reflns_limit_k_max 21
_diffrn_reflns_limit_k_min -21
_diffrn_reflns_limit_l_max 21
_diffrn_reflns_limit_l_min -21
_diffrn_reflns_number 112043
_diffrn_reflns_point_group_measured_fraction_full 0.999
_diffrn_reflns_point_group_measured_fraction_max 0.999
_diffrn_reflns_theta_full 25.242
_diffrn_reflns_theta_max 26.022
_diffrn_reflns_theta_min 2.307
_diffrn_standards_number 0
_exptl_absorpt_coefficient_mu 0.396
_exptl_absorpt_correction_T_max 0.7303
_exptl_absorpt_correction_T_min 0.6735
_exptl_absorpt_correction_type multi-scan
_exptl_absorpt_process_details
;
SADABS-2016/2 (Bruker,2016/2) was used for absorption correction.
wR2(int) was 0.1123 before and 0.0926 after correction.
The Ratio of minimum to maximum transmission is 0.9222.
The \l/2 correction factor is Not present.
;
_exptl_crystal_colour 'clear blackish black'
_exptl_crystal_colour_lustre clear
_exptl_crystal_colour_modifier blackish
_exptl_crystal_colour_primary black
_exptl_crystal_density_diffrn 1.209
_exptl_crystal_description block
_exptl_crystal_F_000 1488
_exptl_crystal_size_max 0.07
_exptl_crystal_size_mid 0.06
_exptl_crystal_size_min 0.05
_refine_diff_density_max 1.320
_refine_diff_density_min -0.680
_refine_diff_density_rms 0.068
_refine_ls_extinction_method none
_refine_ls_goodness_of_fit_ref 1.059
_refine_ls_hydrogen_treatment constr
_refine_ls_matrix_type full
_refine_ls_number_parameters 422
_refine_ls_number_reflns 7473
_refine_ls_number_restraints 0
_refine_ls_restrained_S_all 1.059
_refine_ls_R_factor_all 0.0635
_refine_ls_R_factor_gt 0.0461
_refine_ls_shift/su_max 0.001
_refine_ls_shift/su_mean 0.000
_refine_ls_structure_factor_coef Fsqd
_refine_ls_weighting_details 'w=1/[\s^2^(Fo^2^)+(0.0435P)^2^+6.3968P] where P=(Fo^2^+2Fc^2^)/3'
_refine_ls_weighting_scheme calc
_refine_ls_wR_factor_gt 0.1102
_refine_ls_wR_factor_ref 0.1249
_reflns_Friedel_coverage 0.000
_reflns_number_gt 6016
_reflns_number_total 7473
_reflns_threshold_expression 'I > 2\s(I)'
_cod_data_source_file c9dt03342d2.cif
_cod_data_source_block 1_a
_cod_depositor_comments 'Adding full bibliography for 7701173--7701174.cif.'
_cod_original_cell_volume 3789.9(9)
_cod_database_code 7701174
_shelx_shelxl_version_number 2018/3
_shelx_space_group_comment
;
The symmetry employed for this shelxl refinement is uniquely defined
by the following loop, which should always be used as a source of
symmetry information in preference to the above space-group names.
They are only intended as comments.
;
_shelx_estimated_absorpt_t_max 0.980
_shelx_estimated_absorpt_t_min 0.973
_olex2_refinement_description
;
1. Fixed Uiso
 At 1.2 times of:
  All C(H) groups, All C(H,H) groups
 At 1.5 times of:
  All C(H,H,H) groups
2.a Ternary CH refined with riding coordinates:
 C38(H38), C31(H31), C19(H19), C12(H12)
2.b Secondary CH2 refined with riding coordinates:
 C25(H25A,H25B), C6(H6A,H6B)
2.c Aromatic/amide H refined with riding coordinates:
 C34(H34), C35(H35), C36(H36), C17(H17), C16(H16), C15(H15)
2.d Idealised Me refined as rotating group:
 C27(H27A,H27B,H27C), C28(H28A,H28B,H28C), C40(H40A,H40B,H40C), C39(H39A,H39B,
 H39C), C33(H33A,H33B,H33C), C32(H32A,H32B,H32C), C24(H24A,H24B,H24C), C23(H23A,
 H23B,H23C), C5(H5A,H5B,H5C), C9(H9A,H9B,H9C), C20(H20A,H20B,H20C), C21(H21A,
 H21B,H21C), C13(H13A,H13B,H13C), C14(H14A,H14B,H14C), C8(H8A,H8B,H8C), C4(H4A,
 H4B,H4C)
;
_olex2_submission_special_instructions 'No special instructions were received'

loop_
_space_group_symop_operation_xyz
'x, y, z'
'-x, y+1/2, -z+1/2'
'-x, -y, -z'
'x, -y-1/2, z-1/2'

loop_
_atom_site_label
_atom_site_type_symbol
_atom_site_fract_x
_atom_site_fract_y
_atom_site_fract_z
_atom_site_U_iso_or_equiv
_atom_site_adp_type
_atom_site_occupancy
_atom_site_site_symmetry_order
_atom_site_calc_flag
_atom_site_refinement_flags_posn
Ti1 Ti 0.74248(3) 0.38100(2) 0.32869(3) 0.01593(12) Uani 1 1 d .
Cl1 Cl 0.86051(5) 0.34775(3) 0.45226(4) 0.02128(14) Uani 1 1 d .
Cl2 Cl 0.64663(5) 0.48945(3) 0.32501(4) 0.02730(16) Uani 1 1 d .
N2 N 0.52248(15) 0.28992(11) 0.27732(12) 0.0154(4) Uani 1 1 d .
N1 N 0.92966(16) 0.36557(11) 0.25274(12) 0.0177(4) Uani 1 1 d .
C2 C 0.62957(18) 0.29158(13) 0.29274(14) 0.0151(5) Uani 1 1 d .
C22 C 0.66499(18) 0.20789(13) 0.29322(14) 0.0158(5) Uani 1 1 d .
C25 C 0.56080(19) 0.16647(13) 0.24562(16) 0.0190(5) Uani 1 1 d .
H25A H 0.552737 0.163686 0.186311 0.023 Uiso 1 1 calc R
H25B H 0.561293 0.114316 0.266915 0.023 Uiso 1 1 calc R
C26 C 0.46966(18) 0.21202(13) 0.25840(15) 0.0183(5) Uani 1 1 d .
C27 C 0.4331(2) 0.18210(15) 0.32894(17) 0.0244(5) Uani 1 1 d .
H27A H 0.494902 0.178436 0.379326 0.037 Uiso 1 1 calc GR
H27B H 0.400876 0.131895 0.314461 0.037 Uiso 1 1 calc GR
H27C H 0.380290 0.216881 0.338051 0.037 Uiso 1 1 calc GR
C28 C 0.3711(2) 0.21331(14) 0.18201(16) 0.0235(5) Uani 1 1 d .
H28A H 0.316167 0.245457 0.192069 0.035 Uiso 1 1 calc GR
H28B H 0.343336 0.161714 0.169188 0.035 Uiso 1 1 calc GR
H28C H 0.390147 0.233600 0.135492 0.035 Uiso 1 1 calc GR
C29 C 0.45989(18) 0.35333(13) 0.29090(15) 0.0167(5) Uani 1 1 d .
C30 C 0.39713(18) 0.39784(13) 0.22423(15) 0.0180(5) Uani 1 1 d .
C34 C 0.3335(2) 0.45485(14) 0.24082(16) 0.0228(5) Uani 1 1 d .
H34 H 0.289823 0.484744 0.196663 0.027 Uiso 1 1 calc R
C35 C 0.3326(2) 0.46871(15) 0.31938(17) 0.0265(6) Uani 1 1 d .
H35 H 0.288455 0.507589 0.329033 0.032 Uiso 1 1 calc R
C36 C 0.3958(2) 0.42617(15) 0.38389(16) 0.0238(5) Uani 1 1 d .
H36 H 0.395020 0.436453 0.438005 0.029 Uiso 1 1 calc R
C37 C 0.46106(19) 0.36832(13) 0.37201(15) 0.0181(5) Uani 1 1 d .
C38 C 0.5326(2) 0.32827(15) 0.44875(15) 0.0218(5) Uani 1 1 d .
H38 H 0.572872 0.287353 0.431188 0.026 Uiso 1 1 calc R
C40 C 0.4678(2) 0.29206(17) 0.49881(17) 0.0293(6) Uani 1 1 d .
H40A H 0.433183 0.331896 0.520922 0.044 Uiso 1 1 calc GR
H40B H 0.515647 0.262628 0.544342 0.044 Uiso 1 1 calc GR
H40C H 0.413067 0.258569 0.463088 0.044 Uiso 1 1 calc GR
C39 C 0.6138(2) 0.38343(16) 0.50505(16) 0.0286(6) Uani 1 1 d .
H39A H 0.651014 0.410827 0.472763 0.043 Uiso 1 1 calc GR
H39B H 0.665928 0.355000 0.549124 0.043 Uiso 1 1 calc GR
H39C H 0.576266 0.419640 0.529188 0.043 Uiso 1 1 calc GR
C31 C 0.39915(19) 0.39162(14) 0.13628(15) 0.0209(5) Uani 1 1 d .
H31 H 0.449253 0.349894 0.133985 0.025 Uiso 1 1 calc R
C33 C 0.2891(2) 0.37462(15) 0.07348(16) 0.0259(6) Uani 1 1 d .
H33A H 0.259411 0.329000 0.090300 0.039 Uiso 1 1 calc GR
H33B H 0.296516 0.366464 0.019118 0.039 Uiso 1 1 calc GR
H33C H 0.241122 0.417539 0.070856 0.039 Uiso 1 1 calc GR
C32 C 0.4402(2) 0.46576(16) 0.11082(17) 0.0295(6) Uani 1 1 d .
H32A H 0.384906 0.504860 0.101515 0.044 Uiso 1 1 calc GR
H32B H 0.457241 0.457616 0.059999 0.044 Uiso 1 1 calc GR
H32C H 0.504665 0.482183 0.154675 0.044 Uiso 1 1 calc GR
C24 C 0.7108(2) 0.17894(14) 0.38265(15) 0.0205(5) Uani 1 1 d .
H24A H 0.775039 0.207946 0.412039 0.031 Uiso 1 1 calc GR
H24B H 0.729166 0.125198 0.382355 0.031 Uiso 1 1 calc GR
H24C H 0.657136 0.185294 0.410356 0.031 Uiso 1 1 calc GR
C23 C 0.7496(2) 0.19599(15) 0.25169(17) 0.0233(5) Uani 1 1 d .
H23A H 0.721857 0.213410 0.194461 0.035 Uiso 1 1 calc GR
H23B H 0.767394 0.142036 0.252774 0.035 Uiso 1 1 calc GR
H23C H 0.813972 0.224884 0.281140 0.035 Uiso 1 1 calc GR
C1 C 0.82437(19) 0.38071(13) 0.24270(15) 0.0187(5) Uani 1 1 d .
C3 C 0.7715(2) 0.40673(17) 0.15181(16) 0.0263(6) Uani 1 1 d .
C5 C 0.7252(2) 0.48757(17) 0.14941(19) 0.0365(7) Uani 1 1 d .
H5A H 0.665079 0.486441 0.170936 0.055 Uiso 1 1 calc GR
H5B H 0.700427 0.505963 0.092466 0.055 Uiso 1 1 calc GR
H5C H 0.780904 0.521475 0.183305 0.055 Uiso 1 1 calc GR
C6 C 0.8652(2) 0.41203(19) 0.11797(19) 0.0352(7) Uani 1 1 d .
H6A H 0.889263 0.465233 0.118948 0.042 Uiso 1 1 calc R
H6B H 0.843162 0.393616 0.060405 0.042 Uiso 1 1 calc R
C7 C 0.9561(2) 0.36264(15) 0.17300(16) 0.0233(5) Uani 1 1 d .
C9 C 1.0635(3) 0.3948(2) 0.1821(2) 0.0415(8) Uani 1 1 d .
H9A H 1.064417 0.448765 0.195643 0.062 Uiso 1 1 calc GR
H9B H 1.078833 0.388607 0.130318 0.062 Uiso 1 1 calc GR
H9C H 1.117934 0.368164 0.226333 0.062 Uiso 1 1 calc GR
C10 C 1.01516(19) 0.37182(14) 0.33161(15) 0.0180(5) Uani 1 1 d .
C18 C 1.07008(19) 0.30817(14) 0.37362(16) 0.0209(5) Uani 1 1 d .
C19 C 1.0468(2) 0.22717(14) 0.34334(16) 0.0223(5) Uani 1 1 d .
H19 H 0.985084 0.227849 0.290846 0.027 Uiso 1 1 calc R
C20 C 1.1437(2) 0.19353(17) 0.32520(19) 0.0334(7) Uani 1 1 d .
H20A H 1.162095 0.225547 0.285124 0.050 Uiso 1 1 calc GR
H20B H 1.126367 0.142392 0.302627 0.050 Uiso 1 1 calc GR
H20C H 1.204666 0.191171 0.376261 0.050 Uiso 1 1 calc GR
C21 C 1.0163(2) 0.17747(15) 0.40558(18) 0.0284(6) Uani 1 1 d .
H21A H 1.078434 0.171458 0.455349 0.043 Uiso 1 1 calc GR
H21B H 0.992972 0.127630 0.381209 0.043 Uiso 1 1 calc GR
H21C H 0.957923 0.201566 0.419943 0.043 Uiso 1 1 calc GR
C17 C 1.1526(2) 0.31903(15) 0.44803(16) 0.0239(5) Uani 1 1 d .
H17 H 1.190666 0.276290 0.476573 0.029 Uiso 1 1 calc R
C16 C 1.1801(2) 0.39017(15) 0.48098(16) 0.0252(6) Uani 1 1 d .
H16 H 1.235528 0.396294 0.532163 0.030 Uiso 1 1 calc R
C15 C 1.1265(2) 0.45227(15) 0.43906(16) 0.0228(5) Uani 1 1 d .
H15 H 1.145925 0.501304 0.461778 0.027 Uiso 1 1 calc R
C11 C 1.04440(19) 0.44517(14) 0.36415(15) 0.0194(5) Uani 1 1 d .
C12 C 0.99144(19) 0.51763(14) 0.32289(16) 0.0200(5) Uani 1 1 d .
H12 H 0.941142 0.504438 0.267101 0.024 Uiso 1 1 calc R
C13 C 1.0746(2) 0.57379(15) 0.31197(17) 0.0257(6) Uani 1 1 d .
H13A H 1.124098 0.587981 0.366118 0.039 Uiso 1 1 calc GR
H13B H 1.038090 0.619174 0.283475 0.039 Uiso 1 1 calc GR
H13C H 1.114496 0.550056 0.279341 0.039 Uiso 1 1 calc GR
C14 C 0.9272(2) 0.55479(15) 0.37194(17) 0.0265(6) Uani 1 1 d .
H14A H 0.876206 0.518140 0.380569 0.040 Uiso 1 1 calc GR
H14B H 0.888287 0.598514 0.341404 0.040 Uiso 1 1 calc GR
H14C H 0.975896 0.571603 0.425387 0.040 Uiso 1 1 calc GR
C8 C 0.9462(3) 0.28164(17) 0.14026(19) 0.0371(7) Uani 1 1 d .
H8A H 1.009404 0.252511 0.171640 0.056 Uiso 1 1 calc GR
H8B H 0.940883 0.282334 0.081985 0.056 Uiso 1 1 calc GR
H8C H 0.881953 0.258082 0.146143 0.056 Uiso 1 1 calc GR
C4 C 0.6804(2) 0.35455(16) 0.10304(16) 0.0276(6) Uani 1 1 d .
H4A H 0.709273 0.304469 0.097521 0.041 Uiso 1 1 calc GR
H4B H 0.645471 0.376047 0.048221 0.041 Uiso 1 1 calc GR
H4C H 0.628046 0.349755 0.132163 0.041 Uiso 1 1 calc GR

loop_
_atom_site_aniso_label
_atom_site_aniso_U_11
_atom_site_aniso_U_22
_atom_site_aniso_U_33
_atom_site_aniso_U_23
_atom_site_aniso_U_13
_atom_site_aniso_U_12
Ti1 0.0133(2) 0.0160(2) 0.0164(2) 0.00019(16) 0.00178(16) -0.00148(16)
Cl1 0.0194(3) 0.0232(3) 0.0175(3) -0.0002(2) 0.0007(2) -0.0011(2)
Cl2 0.0210(3) 0.0174(3) 0.0378(4) -0.0009(3) 0.0017(3) 0.0001(2)
N2 0.0138(9) 0.0135(9) 0.0179(10) -0.0029(8) 0.0037(8) -0.0008(7)
N1 0.0174(10) 0.0183(10) 0.0162(10) -0.0010(8) 0.0039(8) -0.0030(8)
C2 0.0157(11) 0.0164(11) 0.0132(11) -0.0001(9) 0.0046(9) 0.0001(9)
C22 0.0139(11) 0.0150(11) 0.0180(12) -0.0007(9) 0.0043(9) 0.0006(9)
C25 0.0189(12) 0.0150(11) 0.0231(13) -0.0016(9) 0.0070(10) -0.0003(9)
C26 0.0161(11) 0.0148(11) 0.0228(13) -0.0032(9) 0.0049(10) -0.0027(9)
C27 0.0216(13) 0.0248(13) 0.0292(14) -0.0023(11) 0.0116(11) -0.0051(10)
C28 0.0184(12) 0.0202(12) 0.0278(14) -0.0045(10) 0.0019(10) -0.0037(10)
C29 0.0133(11) 0.0137(11) 0.0225(12) -0.0034(9) 0.0050(9) -0.0011(9)
C30 0.0136(11) 0.0176(12) 0.0202(12) -0.0017(9) 0.0019(9) -0.0029(9)
C34 0.0174(12) 0.0205(12) 0.0267(14) 0.0008(10) 0.0019(10) 0.0036(10)
C35 0.0235(13) 0.0232(13) 0.0322(15) -0.0027(11) 0.0083(11) 0.0075(10)
C36 0.0223(13) 0.0279(14) 0.0220(13) -0.0045(11) 0.0081(11) 0.0036(10)
C37 0.0156(11) 0.0196(12) 0.0196(12) -0.0012(9) 0.0062(10) -0.0004(9)
C38 0.0212(12) 0.0261(13) 0.0177(12) -0.0009(10) 0.0058(10) 0.0051(10)
C40 0.0314(15) 0.0356(15) 0.0232(14) 0.0042(12) 0.0118(12) 0.0053(12)
C39 0.0253(14) 0.0370(15) 0.0193(13) -0.0038(11) 0.0015(11) 0.0023(12)
C31 0.0167(12) 0.0233(13) 0.0205(13) -0.0011(10) 0.0032(10) 0.0012(10)
C33 0.0216(13) 0.0296(14) 0.0205(13) -0.0015(11) -0.0014(11) 0.0003(11)
C32 0.0261(14) 0.0337(15) 0.0244(14) 0.0057(12) 0.0025(11) -0.0020(11)
C24 0.0207(12) 0.0170(12) 0.0226(13) 0.0036(10) 0.0052(10) 0.0021(9)
C23 0.0206(13) 0.0228(13) 0.0292(14) -0.0036(11) 0.0116(11) 0.0023(10)
C1 0.0178(12) 0.0171(11) 0.0184(12) -0.0001(9) 0.0020(10) -0.0069(9)
C3 0.0166(12) 0.0413(16) 0.0180(13) 0.0061(11) 0.0014(10) -0.0065(11)
C5 0.0354(16) 0.0343(16) 0.0300(16) 0.0095(13) -0.0030(13) -0.0078(13)
C6 0.0301(15) 0.0468(18) 0.0286(15) 0.0013(13) 0.0092(12) -0.0044(13)
C7 0.0267(14) 0.0263(13) 0.0179(12) -0.0009(10) 0.0085(11) -0.0007(11)
C9 0.0336(17) 0.063(2) 0.0348(17) -0.0120(15) 0.0201(14) -0.0129(15)
C10 0.0155(11) 0.0211(12) 0.0159(12) -0.0012(9) 0.0030(9) -0.0031(9)
C18 0.0166(12) 0.0229(13) 0.0223(13) -0.0004(10) 0.0050(10) -0.0010(10)
C19 0.0161(12) 0.0220(13) 0.0263(13) 0.0001(10) 0.0032(10) 0.0032(10)
C20 0.0208(14) 0.0372(16) 0.0387(17) -0.0097(13) 0.0050(12) 0.0064(12)
C21 0.0224(13) 0.0231(13) 0.0349(15) 0.0063(11) 0.0029(12) 0.0006(10)
C17 0.0190(12) 0.0272(13) 0.0231(13) 0.0039(11) 0.0035(10) 0.0019(10)
C16 0.0212(13) 0.0305(14) 0.0203(13) -0.0010(11) 0.0016(10) -0.0027(11)
C15 0.0207(12) 0.0247(13) 0.0211(13) -0.0039(10) 0.0043(10) -0.0055(10)
C11 0.0169(12) 0.0217(12) 0.0195(12) -0.0011(10) 0.0058(10) -0.0032(10)
C12 0.0175(12) 0.0189(12) 0.0217(13) -0.0017(10) 0.0038(10) -0.0038(9)
C13 0.0218(13) 0.0215(13) 0.0330(15) 0.0028(11) 0.0077(11) -0.0038(10)
C14 0.0213(13) 0.0234(13) 0.0345(15) -0.0067(11) 0.0087(11) -0.0036(10)
C8 0.0420(18) 0.0384(17) 0.0342(16) -0.0060(13) 0.0169(14) -0.0014(14)
C4 0.0241(14) 0.0340(15) 0.0191(13) -0.0020(11) -0.0006(11) -0.0021(11)

loop_
_atom_type_symbol
_atom_type_description
_atom_type_scat_dispersion_real
_atom_type_scat_dispersion_imag
_atom_type_scat_source
C C 0.0033 0.0016 'International Tables Vol C Tables 4.2.6.8 and 6.1.1.4'
H H 0.0000 0.0000 'International Tables Vol C Tables 4.2.6.8 and 6.1.1.4'
Cl Cl 0.1484 0.1585 'International Tables Vol C Tables 4.2.6.8 and 6.1.1.4'
N N 0.0061 0.0033 'International Tables Vol C Tables 4.2.6.8 and 6.1.1.4'
Ti Ti 0.2776 0.4457 'International Tables Vol C Tables 4.2.6.8 and 6.1.1.4'

loop_
_geom_angle_atom_site_label_1
_geom_angle_atom_site_label_2
_geom_angle_atom_site_label_3
_geom_angle
Cl1 Ti1 Cl2 116.75(3)
C2 Ti1 Cl1 106.57(7)
C2 Ti1 Cl2 106.49(7)
C1 Ti1 Cl1 107.63(7)
C1 Ti1 Cl2 113.04(7)
C1 Ti1 C2 105.60(9)
C2 N2 C26 115.96(18)
C2 N2 C29 124.40(19)
C29 N2 C26 118.81(18)
C1 N1 C7 114.5(2)
C1 N1 C10 123.4(2)
C10 N1 C7 120.18(19)
N2 C2 Ti1 131.71(17)
N2 C2 C22 105.99(18)
C22 C2 Ti1 121.68(15)
C25 C22 C2 103.51(18)
C25 C22 C24 111.41(19)
C24 C22 C2 109.96(19)
C23 C22 C2 113.30(19)
C23 C22 C25 110.6(2)
C23 C22 C24 108.0(2)
C22 C25 H25A 110.4
C22 C25 H25B 110.4
H25A C25 H25B 108.6
C26 C25 C22 106.63(19)
C26 C25 H25A 110.4
C26 C25 H25B 110.4
N2 C26 C27 112.38(19)
C25 C26 N2 100.22(17)
C25 C26 C27 113.5(2)
C28 C26 N2 111.99(19)
C28 C26 C25 112.4(2)
C28 C26 C27 106.5(2)
C26 C27 H27A 109.5
C26 C27 H27B 109.5
C26 C27 H27C 109.5
H27A C27 H27B 109.5
H27A C27 H27C 109.5
H27B C27 H27C 109.5
C26 C28 H28A 109.5
C26 C28 H28B 109.5
C26 C28 H28C 109.5
H28A C28 H28B 109.5
H28A C28 H28C 109.5
H28B C28 H28C 109.5
C30 C29 N2 120.8(2)
C37 C29 N2 118.5(2)
C37 C29 C30 120.6(2)
C29 C30 C31 124.6(2)
C34 C30 C29 117.9(2)
C34 C30 C31 117.3(2)
C30 C34 H34 119.2
C35 C34 C30 121.7(2)
C35 C34 H34 119.2
C34 C35 H35 120.1
C36 C35 C34 119.8(2)
C36 C35 H35 120.1
C35 C36 H36 119.1
C35 C36 C37 121.7(2)
C37 C36 H36 119.1
C29 C37 C38 124.8(2)
C36 C37 C29 118.2(2)
C36 C37 C38 117.0(2)
C37 C38 H38 108.4
C37 C38 C40 112.0(2)
C37 C38 C39 111.1(2)
C40 C38 H38 108.4
C39 C38 H38 108.4
C39 C38 C40 108.3(2)
C38 C40 H40A 109.5
C38 C40 H40B 109.5
C38 C40 H40C 109.5
H40A C40 H40B 109.5
H40A C40 H40C 109.5
H40B C40 H40C 109.5
C38 C39 H39A 109.5
C38 C39 H39B 109.5
C38 C39 H39C 109.5
H39A C39 H39B 109.5
H39A C39 H39C 109.5
H39B C39 H39C 109.5
C30 C31 H31 108.5
C30 C31 C33 113.2(2)
C30 C31 C32 110.0(2)
C33 C31 H31 108.5
C33 C31 C32 108.0(2)
C32 C31 H31 108.5
C31 C33 H33A 109.5
C31 C33 H33B 109.5
C31 C33 H33C 109.5
H33A C33 H33B 109.5
H33A C33 H33C 109.5
H33B C33 H33C 109.5
C31 C32 H32A 109.5
C31 C32 H32B 109.5
C31 C32 H32C 109.5
H32A C32 H32B 109.5
H32A C32 H32C 109.5
H32B C32 H32C 109.5
C22 C24 H24A 109.5
C22 C24 H24B 109.5
C22 C24 H24C 109.5
H24A C24 H24B 109.5
H24A C24 H24C 109.5
H24B C24 H24C 109.5
C22 C23 H23A 109.5
C22 C23 H23B 109.5
C22 C23 H23C 109.5
H23A C23 H23B 109.5
H23A C23 H23C 109.5
H23B C23 H23C 109.5
N1 C1 Ti1 130.34(17)
N1 C1 C3 106.9(2)
C3 C1 Ti1 122.60(17)
C5 C3 C1 110.1(2)
C6 C3 C1 104.1(2)
C6 C3 C5 107.1(2)
C4 C3 C1 112.8(2)
C4 C3 C5 107.8(2)
C4 C3 C6 114.8(2)
C3 C5 H5A 109.5
C3 C5 H5B 109.5
C3 C5 H5C 109.5
H5A C5 H5B 109.5
H5A C5 H5C 109.5
H5B C5 H5C 109.5
C3 C6 H6A 110.2
C3 C6 H6B 110.2
C3 C6 C7 107.4(2)
H6A C6 H6B 108.5
C7 C6 H6A 110.2
C7 C6 H6B 110.2
N1 C7 C6 99.9(2)
N1 C7 C8 110.3(2)
C9 C7 N1 112.5(2)
C9 C7 C6 112.1(2)
C9 C7 C8 111.1(2)
C8 C7 C6 110.4(2)
C7 C9 H9A 109.5
C7 C9 H9B 109.5
C7 C9 H9C 109.5
H9A C9 H9B 109.5
H9A C9 H9C 109.5
H9B C9 H9C 109.5
C18 C10 N1 122.1(2)
C18 C10 C11 120.1(2)
C11 C10 N1 117.8(2)
C10 C18 C19 124.4(2)
C17 C18 C10 118.7(2)
C17 C18 C19 117.0(2)
C18 C19 H19 108.2
C18 C19 C20 110.1(2)
C18 C19 C21 111.7(2)
C20 C19 H19 108.2
C20 C19 C21 110.2(2)
C21 C19 H19 108.2
C19 C20 H20A 109.5
C19 C20 H20B 109.5
C19 C20 H20C 109.5
H20A C20 H20B 109.5
H20A C20 H20C 109.5
H20B C20 H20C 109.5
C19 C21 H21A 109.5
C19 C21 H21B 109.5
C19 C21 H21C 109.5
H21A C21 H21B 109.5
H21A C21 H21C 109.5
H21B C21 H21C 109.5
C18 C17 H17 119.2
C16 C17 C18 121.6(2)
C16 C17 H17 119.2
C17 C16 H16 120.3
C15 C16 C17 119.3(2)
C15 C16 H16 120.3
C16 C15 H15 119.1
C16 C15 C11 121.7(2)
C11 C15 H15 119.1
C10 C11 C12 124.2(2)
C15 C11 C10 118.6(2)
C15 C11 C12 117.2(2)
C11 C12 H12 108.2
C11 C12 C13 111.2(2)
C11 C12 C14 111.1(2)
C13 C12 H12 108.2
C14 C12 H12 108.2
C14 C12 C13 109.8(2)
C12 C13 H13A 109.5
C12 C13 H13B 109.5
C12 C13 H13C 109.5
H13A C13 H13B 109.5
H13A C13 H13C 109.5
H13B C13 H13C 109.5
C12 C14 H14A 109.5
C12 C14 H14B 109.5
C12 C14 H14C 109.5
H14A C14 H14B 109.5
H14A C14 H14C 109.5
H14B C14 H14C 109.5
C7 C8 H8A 109.5
C7 C8 H8B 109.5
C7 C8 H8C 109.5
H8A C8 H8B 109.5
H8A C8 H8C 109.5
H8B C8 H8C 109.5
C3 C4 H4A 109.5
C3 C4 H4B 109.5
C3 C4 H4C 109.5
H4A C4 H4B 109.5
H4A C4 H4C 109.5
H4B C4 H4C 109.5

loop_
_geom_bond_atom_site_label_1
_geom_bond_atom_site_label_2
_geom_bond_distance
Ti1 Cl1 2.2647(8)
Ti1 Cl2 2.2854(8)
Ti1 C2 2.122(2)
Ti1 C1 2.095(3)
N2 C2 1.353(3)
N2 C26 1.529(3)
N2 C29 1.455(3)
N1 C1 1.372(3)
N1 C7 1.520(3)
N1 C10 1.459(3)
C2 C22 1.549(3)
C22 C25 1.539(3)
C22 C24 1.543(3)
C22 C23 1.524(3)
C25 H25A 0.9900
C25 H25B 0.9900
C25 C26 1.523(3)
C26 C27 1.536(3)
C26 C28 1.519(3)
C27 H27A 0.9800
C27 H27B 0.9800
C27 H27C 0.9800
C28 H28A 0.9800
C28 H28B 0.9800
C28 H28C 0.9800
C29 C30 1.414(3)
C29 C37 1.413(3)
C30 C34 1.399(3)
C30 C31 1.523(3)
C34 H34 0.9500
C34 C35 1.375(4)
C35 H35 0.9500
C35 C36 1.374(4)
C36 H36 0.9500
C36 C37 1.394(3)
C37 C38 1.524(3)
C38 H38 1.0000
C38 C40 1.537(4)
C38 C39 1.536(4)
C40 H40A 0.9800
C40 H40B 0.9800
C40 H40C 0.9800
C39 H39A 0.9800
C39 H39B 0.9800
C39 H39C 0.9800
C31 H31 1.0000
C31 C33 1.533(3)
C31 C32 1.534(4)
C33 H33A 0.9800
C33 H33B 0.9800
C33 H33C 0.9800
C32 H32A 0.9800
C32 H32B 0.9800
C32 H32C 0.9800
C24 H24A 0.9800
C24 H24B 0.9800
C24 H24C 0.9800
C23 H23A 0.9800
C23 H23B 0.9800
C23 H23C 0.9800
C1 C3 1.558(3)
C3 C5 1.548(4)
C3 C6 1.533(4)
C3 C4 1.532(4)
C5 H5A 0.9800
C5 H5B 0.9800
C5 H5C 0.9800
C6 H6A 0.9900
C6 H6B 0.9900
C6 C7 1.536(4)
C7 C9 1.489(4)
C7 C8 1.527(4)
C9 H9A 0.9800
C9 H9B 0.9800
C9 H9C 0.9800
C10 C18 1.404(3)
C10 C11 1.414(3)
C18 C19 1.519(3)
C18 C17 1.398(4)
C19 H19 1.0000
C19 C20 1.533(4)
C19 C21 1.535(4)
C20 H20A 0.9800
C20 H20B 0.9800
C20 H20C 0.9800
C21 H21A 0.9800
C21 H21B 0.9800
C21 H21C 0.9800
C17 H17 0.9500
C17 C16 1.377(4)
C16 H16 0.9500
C16 C15 1.375(4)
C15 H15 0.9500
C15 C11 1.393(3)
C11 C12 1.519(3)
C12 H12 1.0000
C12 C13 1.536(3)
C12 C14 1.525(4)
C13 H13A 0.9800
C13 H13B 0.9800
C13 H13C 0.9800
C14 H14A 0.9800
C14 H14B 0.9800
C14 H14C 0.9800
C8 H8A 0.9800
C8 H8B 0.9800
C8 H8C 0.9800
C4 H4A 0.9800
C4 H4B 0.9800
C4 H4C 0.9800

loop_
_geom_torsion_atom_site_label_1
_geom_torsion_atom_site_label_2
_geom_torsion_atom_site_label_3
_geom_torsion_atom_site_label_4
_geom_torsion
Ti1 C2 C22 C25 -167.87(15)
Ti1 C2 C22 C24 73.0(2)
Ti1 C2 C22 C23 -48.0(3)
Ti1 C1 C3 C5 54.6(3)
Ti1 C1 C3 C6 169.09(18)
Ti1 C1 C3 C4 -65.9(3)
N2 C2 C22 C25 20.2(2)
N2 C2 C22 C24 -98.9(2)
N2 C2 C22 C23 140.0(2)
N2 C29 C30 C34 175.9(2)
N2 C29 C30 C31 -8.2(3)
N2 C29 C37 C36 -176.1(2)
N2 C29 C37 C38 6.9(3)
N1 C1 C3 C5 -120.7(2)
N1 C1 C3 C6 -6.2(3)
N1 C1 C3 C4 118.8(2)
N1 C10 C18 C19 -0.8(4)
N1 C10 C18 C17 178.6(2)
N1 C10 C11 C15 -179.5(2)
N1 C10 C11 C12 0.9(4)
C2 N2 C26 C25 -12.3(3)
C2 N2 C26 C27 108.5(2)
C2 N2 C26 C28 -131.6(2)
C2 N2 C29 C30 102.9(3)
C2 N2 C29 C37 -78.7(3)
C2 C22 C25 C26 -28.1(2)
C22 C25 C26 N2 24.3(2)
C22 C25 C26 C27 -95.7(2)
C22 C25 C26 C28 143.4(2)
C26 N2 C2 Ti1 -175.85(17)
C26 N2 C2 C22 -5.0(3)
C26 N2 C29 C30 -88.0(3)
C26 N2 C29 C37 90.4(3)
C29 N2 C2 Ti1 -6.4(3)
C29 N2 C2 C22 164.4(2)
C29 N2 C26 C25 177.66(19)
C29 N2 C26 C27 -61.5(3)
C29 N2 C26 C28 58.3(3)
C29 C30 C34 C35 1.1(4)
C29 C30 C31 C33 122.9(3)
C29 C30 C31 C32 -116.2(3)
C29 C37 C38 C40 -124.4(3)
C29 C37 C38 C39 114.3(3)
C30 C29 C37 C36 2.3(3)
C30 C29 C37 C38 -174.6(2)
C30 C34 C35 C36 0.3(4)
C34 C30 C31 C33 -61.3(3)
C34 C30 C31 C32 59.7(3)
C34 C35 C36 C37 -0.5(4)
C35 C36 C37 C29 -0.8(4)
C35 C36 C37 C38 176.4(2)
C36 C37 C38 C40 58.6(3)
C36 C37 C38 C39 -62.7(3)
C37 C29 C30 C34 -2.4(3)
C37 C29 C30 C31 173.4(2)
C31 C30 C34 C35 -175.0(2)
C24 C22 C25 C26 90.0(2)
C23 C22 C25 C26 -149.8(2)
C1 N1 C7 C6 24.2(3)
C1 N1 C7 C9 143.3(2)
C1 N1 C7 C8 -92.0(3)
C1 N1 C10 C18 111.8(3)
C1 N1 C10 C11 -70.3(3)
C1 C3 C6 C7 21.2(3)
C3 C6 C7 N1 -26.4(3)
C3 C6 C7 C9 -145.8(2)
C3 C6 C7 C8 89.7(3)
C5 C3 C6 C7 137.7(2)
C7 N1 C1 Ti1 173.48(17)
C7 N1 C1 C3 -11.7(3)
C7 N1 C10 C18 -85.0(3)
C7 N1 C10 C11 93.0(3)
C10 N1 C1 Ti1 -22.4(3)
C10 N1 C1 C3 152.4(2)
C10 N1 C7 C6 -140.5(2)
C10 N1 C7 C9 -21.4(3)
C10 N1 C7 C8 103.3(3)
C10 C18 C19 C20 115.9(3)
C10 C18 C19 C21 -121.2(3)
C10 C18 C17 C16 0.6(4)
C10 C11 C12 C13 -126.1(3)
C10 C11 C12 C14 111.3(3)
C18 C10 C11 C15 -1.5(4)
C18 C10 C11 C12 178.9(2)
C18 C17 C16 C15 -1.2(4)
C19 C18 C17 C16 -179.9(2)
C17 C18 C19 C20 -63.5(3)
C17 C18 C19 C21 59.3(3)
C17 C16 C15 C11 0.4(4)
C16 C15 C11 C10 0.9(4)
C16 C15 C11 C12 -179.5(2)
C15 C11 C12 C13 54.3(3)
C15 C11 C12 C14 -68.3(3)
C11 C10 C18 C19 -178.7(2)
C11 C10 C18 C17 0.7(4)
C4 C3 C6 C7 -102.6(3)
